data_1550688
loop_
_publ_author_name
'Kihle, Jan Braly'
'G\"orbitz, Carl Henrik'

_publ_section_title
;
 Butyl 3-(3,5-di-<i>tert</i>-butyl-4-hydroxyphenyl)propanoate
;
_journal_coeditor_code GG4002
_journal_issue 2
_journal_name_full IUCrData
_journal_page_first x190289
_journal_paper_doi 10.1107/S241431461900289X
_journal_volume 4
_journal_year 2019
_chemical_formula_iupac 'C21 H34 O3'
_chemical_formula_moiety 'C21 H34 O3'
_chemical_formula_sum 'C21 H34 O3'
_chemical_formula_weight 334.48
_chemical_name_systematic
;
Butyl 3-(3,5-di-<i>tert</i>-butyl-4-hydroxyphenyl)propanoate
;
_space_group_crystal_system monoclinic
_space_group_IT_number 14
_space_group_name_Hall '-P 2ybc'
_space_group_name_H-M_alt 'P 1 21/c 1'
_symmetry_space_group_name_Hall '-P 2ybc'
_symmetry_space_group_name_H-M 'P 1 21/c 1'
_atom_sites_solution_hydrogens mixed
_audit_creation_method SHELXL-2014/7
_cell_angle_alpha 90
_cell_angle_beta 91.908(14)
_cell_angle_gamma 90
_cell_formula_units_Z 4
_cell_length_a 9.871(4)
_cell_length_b 10.973(5)
_cell_length_c 18.067(7)
_cell_measurement_reflns_used 9986
_cell_measurement_temperature 100(2)
_cell_measurement_theta_max 32.08
_cell_measurement_theta_min 2.78
_cell_volume 1955.8(14)
_computing_cell_refinement
;
SAINT-Plus (Bruker, 2016)
;
_computing_data_collection
;
APEX2 (Bruker, 2016)
;
_computing_data_reduction
;
SAINT-Plus (Bruker, 2016)
;
_computing_molecular_graphics
;
Mercury (Macrae <i>et al.</i>,  2008)
;
_computing_publication_material
;
SHELXL2014 (Sheldrick, 2015b)
;
_computing_structure_refinement
;
SHELXL2014 (Sheldrick, 2015b)
;
_computing_structure_solution
;
SHELXT (Sheldrick, 2015a)
;
_diffrn_ambient_temperature 100(2)
_diffrn_detector_area_resol_mean 8.3
_diffrn_measured_fraction_theta_full 0.998
_diffrn_measured_fraction_theta_max 0.994
_diffrn_measurement_device_type 'Photon 100 CMOS detector, Bruker D8 Venture'
_diffrn_measurement_method 'Sets of exposures each taken over 0.5\% \w rotation'
_diffrn_radiation_type MoK\a
_diffrn_radiation_wavelength 0.71073
_diffrn_reflns_av_R_equivalents 0.0357
_diffrn_reflns_av_unetI/netI 0.0242
_diffrn_reflns_limit_h_max 14
_diffrn_reflns_limit_h_min -14
_diffrn_reflns_limit_k_max 16
_diffrn_reflns_limit_k_min -16
_diffrn_reflns_limit_l_max 26
_diffrn_reflns_limit_l_min -27
_diffrn_reflns_number 43859
_diffrn_reflns_theta_full 25.242
_diffrn_reflns_theta_max 32.165
_diffrn_reflns_theta_min 2.172
_diffrn_source 'fine-focus sealed tube'
_exptl_absorpt_coefficient_mu 0.074
_exptl_absorpt_correction_T_max 1.000
_exptl_absorpt_correction_T_min 0.917
_exptl_absorpt_correction_type multi-scan
_exptl_absorpt_process_details
;
(SADABS; Bruker, 2016)
;
_exptl_crystal_colour colourless
_exptl_crystal_density_diffrn 1.136
_exptl_crystal_description block
_exptl_crystal_F_000 736
_exptl_crystal_size_max 0.75
_exptl_crystal_size_mid 0.68
_exptl_crystal_size_min 0.47
_refine_diff_density_max 0.415
_refine_diff_density_min -0.229
_refine_ls_extinction_method none
_refine_ls_goodness_of_fit_ref 1.029
_refine_ls_hydrogen_treatment mixed
_refine_ls_matrix_type full
_refine_ls_number_parameters 227
_refine_ls_number_reflns 6850
_refine_ls_number_restraints 0
_refine_ls_restrained_S_all 1.029
_refine_ls_R_factor_all 0.0529
_refine_ls_R_factor_gt 0.0407
_refine_ls_shift/su_max 0.001
_refine_ls_shift/su_mean 0.000
_refine_ls_structure_factor_coef Fsqd
_refine_ls_weighting_details 'w=1/[\s^2^(Fo^2^)+(0.0572P)^2^+0.4869P] where P=(Fo^2^+2Fc^2^)/3'
_refine_ls_weighting_scheme calc
_refine_ls_wR_factor_gt 0.1046
_refine_ls_wR_factor_ref 0.1111
_reflns_number_gt 5673
_reflns_number_total 6850
_reflns_threshold_expression 'I > 2\s(I)'
_cod_data_source_file gg4002sup1.cif
_cod_data_source_block I
_cod_original_cell_volume 1956.0(14)
_cod_database_code 1550688
_shelx_space_group_comment
;
The symmetry employed for this shelxl refinement is uniquely defined
by the following loop, which should always be used as a source of
symmetry information in preference to the above space-group names.
They are only intended as comments.
;

loop_
_space_group_symop_operation_xyz
'x, y, z'
'-x, y+1/2, -z+1/2'
'-x, -y, -z'
'x, -y-1/2, z-1/2'

loop_
_atom_site_type_symbol
_atom_site_label
_atom_site_fract_x
_atom_site_fract_y
_atom_site_fract_z
_atom_site_U_iso_or_equiv
_atom_site_adp_type
_atom_site_calc_flag
_atom_site_occupancy
O O1 0.77265(6) 0.79336(6) 0.52808(3) 0.01761(13) Uani d 1
O O2 0.84565(6) 0.95653(6) 0.59254(4) 0.01949(13) Uani d 1
O O3 0.15240(6) 0.66644(6) 0.82531(3) 0.01359(12) Uani d 1
H H3 0.1591(12) 0.5997(12) 0.8480(7) 0.020 Uiso d 1
C C1 0.76186(8) 0.87740(7) 0.58083(4) 0.01334(14) Uani d 1
C C2 0.63402(8) 0.86147(7) 0.62320(4) 0.01460(15) Uani d 1
H H21 0.5548 0.8794 0.5900 0.018 Uiso calc 1
H H22 0.6340 0.9209 0.6644 0.018 Uiso calc 1
C C3 0.61960(9) 0.73242(8) 0.65463(5) 0.01733(16) Uani d 1
H H31 0.6166 0.6733 0.6132 0.021 Uiso calc 1
H H32 0.7004 0.7135 0.6865 0.021 Uiso calc 1
C C4 0.49381(8) 0.71708(7) 0.69932(4) 0.01388(14) Uani d 1
C C5 0.49123(8) 0.75974(7) 0.77168(4) 0.01392(14) Uani d 1
H H51 0.5691 0.7997 0.7923 0.017 Uiso calc 1
C C6 0.37796(8) 0.74576(7) 0.81499(4) 0.01178(14) Uani d 1
C C7 0.26551(7) 0.68355(7) 0.78325(4) 0.01101(13) Uani d 1
C C8 0.26160(8) 0.64371(7) 0.70921(4) 0.01157(13) Uani d 1
C C9 0.37823(8) 0.66210(7) 0.66878(4) 0.01338(14) Uani d 1
H H91 0.3784 0.6361 0.6186 0.016 Uiso calc 1
C C10 0.37449(8) 0.80074(7) 0.89320(4) 0.01368(14) Uani d 1
C C11 0.35803(10) 0.70137(8) 0.95237(5) 0.02031(17) Uani d 1
H H111 0.2682 0.6640 0.9462 0.030 Uiso calc 1
H H112 0.3675 0.7379 1.0018 0.030 Uiso calc 1
H H113 0.4279 0.6389 0.9468 0.030 Uiso calc 1
C C12 0.25809(9) 0.89393(8) 0.89601(5) 0.01847(16) Uani d 1
H H121 0.2670 0.9535 0.8561 0.028 Uiso calc 1
H H122 0.2621 0.9360 0.9439 0.028 Uiso calc 1
H H123 0.1711 0.8516 0.8899 0.028 Uiso calc 1
C C13 0.50570(9) 0.86932(9) 0.91338(5) 0.02265(18) Uani d 1
H H131 0.5819 0.8120 0.9149 0.034 Uiso calc 1
H H132 0.4979 0.9076 0.9621 0.034 Uiso calc 1
H H133 0.5213 0.9323 0.8761 0.034 Uiso calc 1
C C14 0.13430(8) 0.58406(7) 0.67361(4) 0.01339(14) Uani d 1
C C15 0.01167(9) 0.67043(8) 0.67824(5) 0.01810(16) Uani d 1
H H151 0.0321 0.7477 0.6538 0.027 Uiso calc 1
H H152 -0.0073 0.6857 0.7303 0.027 Uiso calc 1
H H153 -0.0677 0.6328 0.6536 0.027 Uiso calc 1
C C16 0.10502(9) 0.46117(8) 0.71123(5) 0.01891(16) Uani d 1
H H161 0.0281 0.4214 0.6854 0.028 Uiso calc 1
H H162 0.0832 0.4753 0.7630 0.028 Uiso calc 1
H H163 0.1851 0.4087 0.7091 0.028 Uiso calc 1
C C17 0.15173(9) 0.55772(9) 0.59104(5) 0.02034(17) Uani d 1
H H171 0.0679 0.5223 0.5699 0.031 Uiso calc 1
H H172 0.2266 0.5002 0.5853 0.031 Uiso calc 1
H H173 0.1718 0.6338 0.5652 0.031 Uiso calc 1
C C18 0.88894(9) 0.79959(8) 0.48030(5) 0.01788(16) Uani d 1
H H181 0.9319 0.7183 0.4773 0.021 Uiso calc 1
H H182 0.9568 0.8574 0.5015 0.021 Uiso calc 1
C C19 0.84370(9) 0.84111(8) 0.40378(5) 0.01676(16) Uani d 1
H H191 0.7730 0.7845 0.3843 0.020 Uiso calc 1
H H192 0.9217 0.8356 0.3709 0.020 Uiso calc 1
C C20 0.78775(10) 0.97033(8) 0.40020(5) 0.02082(17) Uani d 1
H H201 0.8581 1.0278 0.4191 0.025 Uiso calc 1
H H202 0.7091 0.9765 0.4326 0.025 Uiso calc 1
C C21 0.74391(11) 1.00668(9) 0.32151(5) 0.0262(2) Uani d 1
H H211 0.8211 0.9992 0.2891 0.039 Uiso calc 1
H H212 0.7119 1.0912 0.3213 0.039 Uiso calc 1
H H213 0.6705 0.9530 0.3036 0.039 Uiso calc 1

loop_
_atom_site_aniso_label
_atom_site_aniso_U_11
_atom_site_aniso_U_22
_atom_site_aniso_U_33
_atom_site_aniso_U_12
_atom_site_aniso_U_13
_atom_site_aniso_U_23
O1 0.0188(3) 0.0195(3) 0.0149(3) -0.0044(2) 0.0074(2) -0.0049(2)
O2 0.0176(3) 0.0192(3) 0.0221(3) -0.0039(2) 0.0062(2) -0.0063(2)
O3 0.0112(3) 0.0167(3) 0.0131(3) -0.0005(2) 0.00417(19) 0.0023(2)
C1 0.0147(3) 0.0142(3) 0.0113(3) 0.0013(3) 0.0026(3) 0.0003(2)
C2 0.0140(3) 0.0155(3) 0.0147(3) 0.0002(3) 0.0051(3) 0.0005(3)
C3 0.0139(4) 0.0168(4) 0.0218(4) 0.0016(3) 0.0080(3) 0.0037(3)
C4 0.0118(3) 0.0139(3) 0.0163(3) 0.0015(3) 0.0045(3) 0.0024(3)
C5 0.0109(3) 0.0144(3) 0.0166(3) -0.0007(3) 0.0011(3) 0.0007(3)
C6 0.0113(3) 0.0119(3) 0.0122(3) 0.0006(2) 0.0002(2) 0.0006(2)
C7 0.0095(3) 0.0121(3) 0.0115(3) 0.0009(2) 0.0023(2) 0.0015(2)
C8 0.0115(3) 0.0117(3) 0.0116(3) 0.0010(2) 0.0010(2) 0.0010(2)
C9 0.0148(3) 0.0135(3) 0.0120(3) 0.0020(3) 0.0032(3) 0.0008(3)
C10 0.0144(3) 0.0139(3) 0.0127(3) 0.0004(3) -0.0003(3) -0.0009(3)
C11 0.0297(5) 0.0188(4) 0.0122(3) 0.0008(3) -0.0028(3) 0.0010(3)
C12 0.0209(4) 0.0176(4) 0.0169(4) 0.0051(3) 0.0011(3) -0.0027(3)
C13 0.0197(4) 0.0253(4) 0.0227(4) -0.0043(3) -0.0025(3) -0.0080(3)
C14 0.0124(3) 0.0151(3) 0.0126(3) 0.0002(3) -0.0008(3) -0.0006(3)
C15 0.0137(4) 0.0215(4) 0.0189(4) 0.0034(3) -0.0025(3) -0.0002(3)
C16 0.0194(4) 0.0162(4) 0.0209(4) -0.0042(3) -0.0033(3) -0.0003(3)
C17 0.0198(4) 0.0272(4) 0.0139(3) 0.0013(3) -0.0016(3) -0.0039(3)
C18 0.0156(4) 0.0222(4) 0.0162(4) 0.0013(3) 0.0067(3) -0.0024(3)
C19 0.0170(4) 0.0184(4) 0.0153(3) -0.0011(3) 0.0059(3) -0.0031(3)
C20 0.0236(4) 0.0184(4) 0.0206(4) 0.0003(3) 0.0028(3) -0.0029(3)
C21 0.0306(5) 0.0238(4) 0.0242(4) 0.0014(4) 0.0018(4) 0.0031(4)

loop_
_atom_type_symbol
_atom_type_description
_atom_type_scat_dispersion_real
_atom_type_scat_dispersion_imag
_atom_type_scat_source
C C 0.0033 0.0016 'International Tables Vol C Tables 4.2.6.8 and 6.1.1.4'
H H 0.0000 0.0000 'International Tables Vol C Tables 4.2.6.8 and 6.1.1.4'
O O 0.0106 0.0060 'International Tables Vol C Tables 4.2.6.8 and 6.1.1.4'

loop_
_geom_angle_atom_site_label_1
_geom_angle_atom_site_label_2
_geom_angle_atom_site_label_3
_geom_angle
C1 O1 C18 118.24(7)
C7 O3 H3 109.6(8)
O2 C1 O1 123.34(8)
O2 C1 C2 124.88(7)
O1 C1 C2 111.77(7)
C1 C2 C3 112.61(7)
C1 C2 H21 109.1
C3 C2 H21 109.1
C1 C2 H22 109.1
C3 C2 H22 109.1
H21 C2 H22 107.8
C4 C3 C2 112.84(7)
C4 C3 H31 109.0
C2 C3 H31 109.0
C4 C3 H32 109.0
C2 C3 H32 109.0
H31 C3 H32 107.8
C9 C4 C5 118.66(7)
C9 C4 C3 120.95(8)
C5 C4 C3 120.38(8)
C4 C5 C6 122.07(7)
C4 C5 H51 119.0
C6 C5 H51 119.0
C5 C6 C7 117.43(7)
C5 C6 C10 121.02(7)
C7 C6 C10 121.51(7)
O3 C7 C8 118.87(7)
O3 C7 C6 118.78(7)
C8 C7 C6 122.27(7)
C9 C8 C7 117.06(7)
C9 C8 C14 121.21(7)
C7 C8 C14 121.73(7)
C4 C9 C8 122.34(8)
C4 C9 H91 118.8
C8 C9 H91 118.8
C13 C10 C6 111.53(7)
C13 C10 C11 106.90(7)
C6 C10 C11 111.49(7)
C13 C10 C12 106.97(8)
C6 C10 C12 109.28(7)
C11 C10 C12 110.57(7)
C10 C11 H111 109.5
C10 C11 H112 109.5
H111 C11 H112 109.5
C10 C11 H113 109.5
H111 C11 H113 109.5
H112 C11 H113 109.5
C10 C12 H121 109.5
C10 C12 H122 109.5
H121 C12 H122 109.5
C10 C12 H123 109.5
H121 C12 H123 109.5
H122 C12 H123 109.5
C10 C13 H131 109.5
C10 C13 H132 109.5
H131 C13 H132 109.5
C10 C13 H133 109.5
H131 C13 H133 109.5
H132 C13 H133 109.5
C17 C14 C8 111.72(7)
C17 C14 C16 107.01(7)
C8 C14 C16 110.51(7)
C17 C14 C15 106.39(7)
C8 C14 C15 110.34(7)
C16 C14 C15 110.77(7)
C14 C15 H151 109.5
C14 C15 H152 109.5
H151 C15 H152 109.5
C14 C15 H153 109.5
H151 C15 H153 109.5
H152 C15 H153 109.5
C14 C16 H161 109.5
C14 C16 H162 109.5
H161 C16 H162 109.5
C14 C16 H163 109.5
H161 C16 H163 109.5
H162 C16 H163 109.5
C14 C17 H171 109.5
C14 C17 H172 109.5
H171 C17 H172 109.5
C14 C17 H173 109.5
H171 C17 H173 109.5
H172 C17 H173 109.5
O1 C18 C19 109.95(7)
O1 C18 H181 109.7
C19 C18 H181 109.7
O1 C18 H182 109.7
C19 C18 H182 109.7
H181 C18 H182 108.2
C18 C19 C20 114.58(7)
C18 C19 H191 108.6
C20 C19 H191 108.6
C18 C19 H192 108.6
C20 C19 H192 108.6
H191 C19 H192 107.6
C19 C20 C21 111.99(7)
C19 C20 H201 109.2
C21 C20 H201 109.2
C19 C20 H202 109.2
C21 C20 H202 109.2
H201 C20 H202 107.9
C20 C21 H211 109.5
C20 C21 H212 109.5
H211 C21 H212 109.5
C20 C21 H213 109.5
H211 C21 H213 109.5
H212 C21 H213 109.5

loop_
_geom_bond_atom_site_label_1
_geom_bond_atom_site_label_2
_geom_bond_distance
O1 C1 1.3330(10)
O1 C18 1.4606(11)
O2 C1 1.2130(11)
O3 C7 1.3840(10)
O3 H3 0.841(13)
C1 C2 1.5077(12)
C2 C3 1.5341(13)
C2 H21 0.9900
C2 H22 0.9900
C3 C4 1.5130(12)
C3 H31 0.9900
C3 H32 0.9900
C4 C9 1.3886(12)
C4 C5 1.3897(12)
C5 C6 1.3945(12)
C5 H51 0.9500
C6 C7 1.4088(11)
C6 C10 1.5379(12)
C7 C8 1.4068(11)
C8 C9 1.3985(12)
C8 C14 1.5386(12)
C9 H91 0.9500
C10 C13 1.5315(13)
C10 C11 1.5394(13)
C10 C12 1.5403(13)
C11 H111 0.9800
C11 H112 0.9800
C11 H113 0.9800
C12 H121 0.9800
C12 H122 0.9800
C12 H123 0.9800
C13 H131 0.9800
C13 H132 0.9800
C13 H133 0.9800
C14 C17 1.5347(13)
C14 C16 1.5418(13)
C14 C15 1.5419(13)
C15 H151 0.9800
C15 H152 0.9800
C15 H153 0.9800
C16 H161 0.9800
C16 H162 0.9800
C16 H163 0.9800
C17 H171 0.9800
C17 H172 0.9800
C17 H173 0.9800
C18 C19 1.5090(13)
C18 H181 0.9900
C18 H182 0.9900
C19 C20 1.5223(14)
C19 H191 0.9900
C19 H192 0.9900
C20 C21 1.5253(14)
C20 H201 0.9900
C20 H202 0.9900
C21 H211 0.9800
C21 H212 0.9800
C21 H213 0.9800

loop_
_geom_hbond_atom_site_label_D
_geom_hbond_atom_site_label_H
_geom_hbond_atom_site_label_A
_geom_hbond_site_symmetry_A
_geom_hbond_distance_DH
_geom_hbond_distance_HA
_geom_hbond_distance_DA
_geom_hbond_angle_DHA
O3 H3 O2 2_646 0.841(13) 1.905(13) 2.7399(13) 172.1(12)

loop_
_geom_torsion_atom_site_label_1
_geom_torsion_atom_site_label_2
_geom_torsion_atom_site_label_3
_geom_torsion_atom_site_label_4
_geom_torsion
_geom_torsion_publ_flag
C18 O1 C1 O2 -2.22(12) ?
C18 O1 C1 C2 177.72(7) y
O2 C1 C2 C3 -126.23(9) ?
O1 C1 C2 C3 53.83(10) y
C1 C2 C3 C4 178.11(7) y
C2 C3 C4 C9 100.16(9) ?
C2 C3 C4 C5 -78.82(10) y
C9 C4 C5 C6 1.94(12) ?
C3 C4 C5 C6 -179.05(7) ?
C4 C5 C6 C7 1.47(11) ?
C4 C5 C6 C10 -176.19(7) ?
C5 C6 C7 O3 178.93(7) ?
C10 C6 C7 O3 -3.42(11) ?
C5 C6 C7 C8 -4.35(11) ?
C10 C6 C7 C8 173.29(7) ?
O3 C7 C8 C9 -179.65(7) ?
C6 C7 C8 C9 3.64(11) ?
O3 C7 C8 C14 1.16(11) ?
C6 C7 C8 C14 -175.55(7) ?
C5 C4 C9 C8 -2.71(12) ?
C3 C4 C9 C8 178.29(7) ?
C7 C8 C9 C4 -0.01(11) ?
C14 C8 C9 C4 179.18(7) ?
C5 C6 C10 C13 0.63(10) ?
C7 C6 C10 C13 -176.93(7) ?
C5 C6 C10 C11 -118.79(8) ?
C7 C6 C10 C11 63.65(10) ?
C5 C6 C10 C12 118.69(9) ?
C7 C6 C10 C12 -58.88(10) ?
C9 C8 C14 C17 -3.54(10) ?
C7 C8 C14 C17 175.62(7) ?
C9 C8 C14 C16 115.49(8) ?
C7 C8 C14 C16 -65.36(10) ?
C9 C8 C14 C15 -121.67(8) ?
C7 C8 C14 C15 57.49(10) ?
C1 O1 C18 C19 -108.05(9) y
O1 C18 C19 C20 64.77(9) y
C18 C19 C20 C21 180.00(8) y

_cod_database_fobs_code 1550688
